data_2013018
loop_
_publ_author_name
'Hans, Karm'
'Parvez, Masood'
'Mahboob, Sumera'
Imtiaz-ud-Din
'Mazhar, Muhammad'
'Ali, Saqib'

_publ_section_title
;
 Derivatives of substituted 3-trichlorogermylpropionic acid
;
_journal_issue 11
_journal_name_full 'Acta Crystallographica Section C'
_journal_page_first m559
_journal_page_last m562
_journal_paper_doi 10.1107/S010827010201795X
_journal_volume 58
_journal_year 2002
_chemical_formula_iupac '[Ge (C6 H5)3 (C9 H8 F O2)]'
_chemical_formula_moiety 'C27 H23 F Ge O2'
_chemical_formula_sum 'C27 H23 F Ge O2'
_chemical_formula_weight 471.04
_chemical_name_systematic
;
3-(2-fluorophenyl)-3-(triphenylgermyl)propionic acid
;
_space_group_IT_number 14
_symmetry_cell_setting monoclinic
_symmetry_space_group_name_Hall '-P 2ybc'
_symmetry_space_group_name_H-M 'P 1 21/c 1'
_atom_sites_solution_hydrogens geom
_atom_sites_solution_primary direct
_atom_sites_solution_secondary difmap
_cell_angle_alpha 90
_cell_angle_beta 110.907(8)
_cell_angle_gamma 90
_cell_formula_units_Z 4
_cell_length_a 9.7278(10)
_cell_length_b 17.907(3)
_cell_length_c 13.541(2)
_cell_measurement_reflns_used 9816
_cell_measurement_temperature 170(2)
_cell_measurement_theta_max 27.5
_cell_measurement_theta_min 1.0
_cell_volume 2203.5(6)
_computing_cell_refinement 'HKL DENZO (Otwinowski & Minor, 1997)'
_computing_data_collection 'COLLECT (Nonius, 1998)'
_computing_data_reduction 'SCALEPACK (Otwinowski & Minor, 1997)'
_computing_molecular_graphics 'ORTEPII (Johnson, 1976)'
_computing_publication_material SHELXL97
_computing_structure_refinement 'SHELXL97 (Sheldrick, 1997)'
_computing_structure_solution 'SAPI91 (Fan, 1991)'
_diffrn_ambient_temperature 170(2)
_diffrn_measured_fraction_theta_full 0.990
_diffrn_measured_fraction_theta_max 0.990
_diffrn_measurement_device_type 'Nonius KappaCCD area-detector'
_diffrn_measurement_method '\w and \f'
_diffrn_radiation_monochromator graphite
_diffrn_radiation_source 'fine-focus sealed tube'
_diffrn_radiation_type MoK\a
_diffrn_radiation_wavelength 0.71073
_diffrn_reflns_av_R_equivalents 0.017
_diffrn_reflns_av_sigmaI/netI 0.031
_diffrn_reflns_limit_h_max 12
_diffrn_reflns_limit_h_min -12
_diffrn_reflns_limit_k_max 23
_diffrn_reflns_limit_k_min -23
_diffrn_reflns_limit_l_max 17
_diffrn_reflns_limit_l_min -17
_diffrn_reflns_number 9816
_diffrn_reflns_theta_full 27.5
_diffrn_reflns_theta_max 27.5
_diffrn_reflns_theta_min 3.2
_diffrn_standards_decay_% <0.1
_diffrn_standards_number 0
_exptl_absorpt_coefficient_mu 1.420
_exptl_absorpt_correction_T_max 0.820
_exptl_absorpt_correction_T_min 0.711
_exptl_absorpt_correction_type multi-scan
_exptl_absorpt_process_details '(SORTAV; Blessing, 1997)'
_exptl_crystal_colour colourless
_exptl_crystal_density_diffrn 1.420
_exptl_crystal_density_meas ?
_exptl_crystal_density_method 'not measured'
_exptl_crystal_description block
_exptl_crystal_F_000 968
_exptl_crystal_size_max 0.20
_exptl_crystal_size_mid 0.15
_exptl_crystal_size_min 0.14
_refine_diff_density_max 0.30
_refine_diff_density_min -0.44
_refine_ls_extinction_method none
_refine_ls_goodness_of_fit_ref 1.03
_refine_ls_hydrogen_treatment constr
_refine_ls_matrix_type full
_refine_ls_number_parameters 281
_refine_ls_number_reflns 5026
_refine_ls_number_restraints 0
_refine_ls_restrained_S_all 1.03
_refine_ls_R_factor_all 0.035
_refine_ls_R_factor_gt 0.028
_refine_ls_shift/su_max 0.002
_refine_ls_shift/su_mean 0.00
_refine_ls_structure_factor_coef Fsqd
_refine_ls_weighting_details 'calc w = 1/[\s^2^(Fo^2^)+(0.0332P)^2^+0.8526P] where P=(Fo^2^+2Fc^2^)/3'
_refine_ls_weighting_scheme calc
_refine_ls_wR_factor_gt 0.067
_refine_ls_wR_factor_ref 0.070
_reflns_number_gt 4338
_reflns_number_total 5026
_reflns_threshold_expression I>2\s(I)
_cod_data_source_file fr1392.cif
_cod_data_source_block I
_cod_depositor_comments
;
The following automatic conversions were performed:
'_symmetry_cell_setting' value 'Monoclinic' changed to 'monoclinic'
according to '/home/saulius/struct/CIF-dictionaries/cif_core.dic'
dictionary named 'cif_core.dic' version 2.4.1 from 2010-06-29.

Automatic conversion script
Id: cif_fix_enum 1527 2010-12-29 10:47:43Z saulius 

The following automatic conversions were performed:

'_symmetry_cell_setting' value 'Monoclinic' changed to 'monoclinic'
according to /home/saulius/struct/CIF-dictionaries/cif_core.dic
dictionary named 'cif_core.dic' version 2.4.1 from 2010-06-29.

Automatic conversion script
Id: cif_fix_values 1715 2011-07-08 13:25:40Z adriana 

The following automatic conversions were performed:

'_exptl_crystal_density_meas' value 'not measured' was changed to '?'
- the value is perceived as not measured.

Automatic conversion script
Id: cif_fix_values 3008 2015-01-20 13:52:24Z robertas 
;
_cod_original_sg_symbol_H-M 'P 21/c'
_cod_database_code 2013018
_cod_database_fobs_code 2013018

loop_
_symmetry_equiv_pos_as_xyz
'x, y, z'
'-x, y+1/2, -z+1/2'
'-x, -y, -z'
'x, -y-1/2, z-1/2'

loop_
_atom_site_label
_atom_site_fract_x
_atom_site_fract_y
_atom_site_fract_z
_atom_site_U_iso_or_equiv
_atom_site_adp_type
_atom_site_calc_flag
_atom_site_refinement_flags
_atom_site_occupancy
_atom_site_disorder_assembly
_atom_site_disorder_group
_atom_site_type_symbol
Ge1 0.839925(17) 0.183673(9) 0.828679(12) 0.02017(6) Uani d . 1 . . Ge
F1 0.61906(12) 0.00707(6) 0.69416(9) 0.0392(3) Uani d . 1 . . F
O1 0.88991(12) 0.02038(6) 0.56415(9) 0.0279(3) Uani d . 1 . . O
O2 1.07267(14) 0.09183(7) 0.55351(10) 0.0341(3) Uani d . 1 . . O
H2 1.0824 0.0565 0.5158 0.051 Uiso calc R 1 . . H
C1 0.96590(17) 0.07620(9) 0.58850(12) 0.0231(3) Uani d . 1 . . C
C2 0.95146(18) 0.13483(9) 0.66445(13) 0.0260(3) Uani d . 1 . . C
H2A 0.9301 0.1836 0.6277 0.031 Uiso calc R 1 . . H
H2B 1.0465 0.1393 0.7241 0.031 Uiso calc R 1 . . H
C3 0.83045(16) 0.11711(9) 0.70813(12) 0.0225(3) Uani d . 1 . . C
H3 0.8481 0.0650 0.7365 0.027 Uiso calc R 1 . . H
C4 0.67724(17) 0.11887(9) 0.62599(12) 0.0220(3) Uani d . 1 . . C
C5 0.6257(2) 0.17702(10) 0.55313(14) 0.0304(4) Uani d . 1 . . C
H5 0.6911 0.2160 0.5513 0.036 Uiso calc R 1 . . H
C6 0.4808(2) 0.17886(11) 0.48336(15) 0.0392(5) Uani d . 1 . . C
H6 0.4479 0.2194 0.4354 0.047 Uiso calc R 1 . . H
C7 0.3844(2) 0.12260(12) 0.48314(14) 0.0401(5) Uani d . 1 . . C
H7 0.2860 0.1238 0.4343 0.048 Uiso calc R 1 . . H
C8 0.43100(19) 0.06432(11) 0.55400(14) 0.0348(4) Uani d . 1 . . C
H8 0.3656 0.0253 0.5553 0.042 Uiso calc R 1 . . H
C9 0.57508(18) 0.06432(9) 0.62294(13) 0.0269(3) Uani d . 1 . . C
C11 0.66775(17) 0.15948(9) 0.86442(12) 0.0224(3) Uani d . 1 . . C
C12 0.52581(18) 0.16953(10) 0.78972(13) 0.0267(4) Uani d . 1 . . C
H12 0.5136 0.1934 0.7245 0.032 Uiso calc R 1 . . H
C13 0.40272(19) 0.14504(11) 0.80971(15) 0.0348(4) Uani d . 1 . . C
H13 0.3074 0.1507 0.7575 0.042 Uiso calc R 1 . . H
C14 0.4194(2) 0.11243(12) 0.90557(15) 0.0401(5) Uani d . 1 . . C
H14 0.3354 0.0959 0.9196 0.048 Uiso calc R 1 . . H
C15 0.5585(2) 0.10372(12) 0.98131(15) 0.0386(4) Uani d . 1 . . C
H15 0.5694 0.0818 1.0476 0.046 Uiso calc R 1 . . H
C16 0.68217(19) 0.12679(10) 0.96110(13) 0.0294(4) Uani d . 1 . . C
H16 0.7772 0.1203 1.0134 0.035 Uiso calc R 1 . . H
C18 1.02127(17) 0.16128(9) 0.94756(12) 0.0231(3) Uani d . 1 . . C
C19 1.06854(18) 0.08792(9) 0.97522(13) 0.0270(3) Uani d . 1 . . C
H19 1.0147 0.0478 0.9330 0.032 Uiso calc R 1 . . H
C20 1.19301(19) 0.07254(11) 1.06353(14) 0.0335(4) Uani d . 1 . . C
H20 1.2228 0.0223 1.0813 0.040 Uiso calc R 1 . . H
C21 1.2733(2) 0.13015(12) 1.12541(15) 0.0395(4) Uani d . 1 . . C
H21 1.3577 0.1198 1.1861 0.047 Uiso calc R 1 . . H
C22 1.2295(2) 0.20313(12) 1.09784(16) 0.0433(5) Uani d . 1 . . C
H22 1.2854 0.2430 1.1394 0.052 Uiso calc R 1 . . H
C23 1.1049(2) 0.21889(10) 1.01034(14) 0.0335(4) Uani d . 1 . . C
H23 1.0761 0.2693 0.9930 0.040 Uiso calc R 1 . . H
C25 0.83946(18) 0.28931(9) 0.79274(12) 0.0246(3) Uani d . 1 . . C
C26 0.7291(2) 0.33745(10) 0.79790(14) 0.0318(4) Uani d . 1 . . C
H26 0.6522 0.3183 0.8185 0.038 Uiso calc R 1 . . H
C27 0.7298(2) 0.41287(11) 0.77340(15) 0.0402(5) Uani d . 1 . . C
H27 0.6538 0.4448 0.7771 0.048 Uiso calc R 1 . . H
C28 0.8411(2) 0.44124(11) 0.74363(15) 0.0414(5) Uani d . 1 . . C
H28 0.8410 0.4926 0.7261 0.050 Uiso calc R 1 . . H
C29 0.9525(2) 0.39507(11) 0.73934(15) 0.0379(4) Uani d . 1 . . C
H29 1.0295 0.4148 0.7194 0.045 Uiso calc R 1 . . H
C30 0.9521(2) 0.31984(9) 0.76410(14) 0.0302(4) Uani d . 1 . . C
H30 1.0297 0.2886 0.7615 0.036 Uiso calc R 1 . . H

loop_
_atom_site_aniso_label
_atom_site_aniso_U_11
_atom_site_aniso_U_22
_atom_site_aniso_U_33
_atom_site_aniso_U_12
_atom_site_aniso_U_13
_atom_site_aniso_U_23
Ge1 0.01820(9) 0.02157(10) 0.02182(10) -0.00053(6) 0.00844(7) -0.00249(6)
F1 0.0352(6) 0.0321(6) 0.0454(6) -0.0083(5) 0.0083(5) 0.0083(5)
O1 0.0255(6) 0.0278(6) 0.0346(6) -0.0037(5) 0.0159(5) -0.0092(5)
O2 0.0371(7) 0.0284(7) 0.0488(8) -0.0086(5) 0.0300(6) -0.0135(6)
C1 0.0191(7) 0.0248(8) 0.0259(8) 0.0013(6) 0.0088(6) -0.0018(6)
C2 0.0218(8) 0.0263(8) 0.0328(8) -0.0037(6) 0.0134(7) -0.0084(7)
C3 0.0197(7) 0.0231(8) 0.0262(8) -0.0006(6) 0.0100(6) -0.0029(6)
C4 0.0213(7) 0.0257(8) 0.0218(7) 0.0004(6) 0.0111(6) -0.0044(6)
C5 0.0334(9) 0.0326(10) 0.0286(9) 0.0013(7) 0.0153(8) 0.0029(7)
C6 0.0349(10) 0.0476(12) 0.0315(10) 0.0115(9) 0.0075(8) 0.0102(8)
C7 0.0245(9) 0.0603(13) 0.0302(9) 0.0054(9) 0.0033(7) -0.0043(9)
C8 0.0245(9) 0.0421(11) 0.0369(10) -0.0078(8) 0.0099(8) -0.0102(8)
C9 0.0275(8) 0.0274(9) 0.0262(8) -0.0013(7) 0.0101(7) -0.0015(6)
C11 0.0224(8) 0.0226(8) 0.0243(8) 0.0002(6) 0.0107(6) -0.0034(6)
C12 0.0227(8) 0.0343(9) 0.0254(8) 0.0027(7) 0.0116(7) 0.0006(7)
C13 0.0218(8) 0.0478(11) 0.0358(9) -0.0013(8) 0.0116(7) -0.0017(8)
C14 0.0329(10) 0.0528(12) 0.0420(10) -0.0102(9) 0.0225(9) -0.0013(9)
C15 0.0400(10) 0.0498(12) 0.0305(9) -0.0056(9) 0.0183(8) 0.0059(8)
C16 0.0275(9) 0.0357(10) 0.0248(8) 0.0009(7) 0.0090(7) 0.0003(7)
C18 0.0197(7) 0.0274(8) 0.0241(8) -0.0017(6) 0.0102(6) -0.0029(6)
C19 0.0254(8) 0.0265(9) 0.0301(8) -0.0019(7) 0.0111(7) -0.0002(7)
C20 0.0271(9) 0.0370(10) 0.0364(9) 0.0044(7) 0.0113(8) 0.0089(8)
C21 0.0243(9) 0.0554(13) 0.0334(9) 0.0007(8) 0.0036(7) 0.0044(9)
C22 0.0327(10) 0.0462(12) 0.0400(11) -0.0092(9) -0.0006(8) -0.0111(9)
C23 0.0325(9) 0.0274(9) 0.0357(9) -0.0033(7) 0.0062(8) -0.0066(7)
C25 0.0278(8) 0.0232(8) 0.0216(7) -0.0011(7) 0.0073(6) -0.0028(6)
C26 0.0300(9) 0.0302(9) 0.0346(9) 0.0015(7) 0.0107(7) -0.0030(7)
C27 0.0415(11) 0.0285(10) 0.0416(11) 0.0083(8) 0.0040(9) -0.0048(8)
C28 0.0531(12) 0.0244(9) 0.0356(10) -0.0060(9) 0.0022(9) 0.0007(8)
C29 0.0469(11) 0.0321(10) 0.0348(10) -0.0121(9) 0.0146(9) -0.0014(8)
C30 0.0336(9) 0.0274(9) 0.0313(9) -0.0043(7) 0.0137(8) -0.0039(7)

loop_
_atom_type_symbol
_atom_type_description
_atom_type_scat_dispersion_real
_atom_type_scat_dispersion_imag
_atom_type_scat_source
C C 0.0033 0.0016 'International Tables Vol C Tables 4.2.6.8 and 6.1.1.4'
H H 0.0000 0.0000 'International Tables Vol C Tables 4.2.6.8 and 6.1.1.4'
O O 0.0106 0.0060 'International Tables Vol C Tables 4.2.6.8 and 6.1.1.4'
F F 0.0171 0.0103 'International Tables Vol C Tables 4.2.6.8 and 6.1.1.4'
Ge Ge 0.1547 1.8001 'International Tables Vol C Tables 4.2.6.8 and 6.1.1.4'

loop_
_geom_angle_atom_site_label_1
_geom_angle_atom_site_label_2
_geom_angle_atom_site_label_3
_geom_angle
_geom_angle_publ_flag
C11 Ge1 C25 110.55(7) y
C11 Ge1 C18 110.60(6) y
C25 Ge1 C18 108.93(7) y
C11 Ge1 C3 106.08(6) y
C25 Ge1 C3 112.29(7) y
C18 Ge1 C3 108.35(6) y
C1 O2 H2 109.5 n
O1 C1 O2 123.93(14) n
O1 C1 C2 124.07(14) n
O2 C1 C2 111.98(13) n
C1 C2 C3 113.01(13) n
C1 C2 H2A 109.0 n
C3 C2 H2A 109.0 n
C1 C2 H2B 109.0 n
C3 C2 H2B 109.0 n
H2A C2 H2B 107.8 n
C4 C3 C2 113.91(13) n
C4 C3 Ge1 109.60(10) n
C2 C3 Ge1 112.05(10) n
C4 C3 H3 107.0 n
C2 C3 H3 107.0 n
Ge1 C3 H3 107.0 n
C9 C4 C5 115.59(15) n
C9 C4 C3 121.16(14) n
C5 C4 C3 123.13(15) n
C6 C5 C4 121.23(17) n
C6 C5 H5 119.4 n
C4 C5 H5 119.4 n
C7 C6 C5 120.62(17) n
C7 C6 H6 119.7 n
C5 C6 H6 119.7 n
C6 C7 C8 119.87(17) n
C6 C7 H7 120.1 n
C8 C7 H7 120.1 n
C9 C8 C7 118.21(17) n
C9 C8 H8 120.9 n
C7 C8 H8 120.9 n
F1 C9 C8 117.64(15) n
F1 C9 C4 117.88(14) n
C8 C9 C4 124.47(16) n
C16 C11 C12 118.32(15) n
C16 C11 Ge1 121.22(12) n
C12 C11 Ge1 120.29(12) n
C13 C12 C11 120.96(16) n
C13 C12 H12 119.5 n
C11 C12 H12 119.5 n
C14 C13 C12 119.77(17) n
C14 C13 H13 120.1 n
C12 C13 H13 120.1 n
C13 C14 C15 120.06(17) n
C13 C14 H14 120.0 n
C15 C14 H14 120.0 n
C14 C15 C16 120.46(17) n
C14 C15 H15 119.8 n
C16 C15 H15 119.8 n
C15 C16 C11 120.39(16) n
C15 C16 H16 119.8 n
C11 C16 H16 119.8 n
C19 C18 C23 117.79(15) n
C19 C18 Ge1 121.75(12) n
C23 C18 Ge1 120.42(13) n
C20 C19 C18 121.21(16) n
C20 C19 H19 119.4 n
C18 C19 H19 119.4 n
C21 C20 C19 120.22(17) n
C21 C20 H20 119.9 n
C19 C20 H20 119.9 n
C20 C21 C22 119.22(17) n
C20 C21 H21 120.4 n
C22 C21 H21 120.4 n
C21 C22 C23 120.89(18) n
C21 C22 H22 119.6 n
C23 C22 H22 119.6 n
C22 C23 C18 120.66(18) n
C22 C23 H23 119.7 n
C18 C23 H23 119.7 n
C30 C25 C26 117.71(16) n
C30 C25 Ge1 121.05(13) n
C26 C25 Ge1 121.22(13) n
C27 C26 C25 121.15(18) n
C27 C26 H26 119.4 n
C25 C26 H26 119.4 n
C28 C27 C26 119.89(18) n
C28 C27 H27 120.1 n
C26 C27 H27 120.1 n
C27 C28 C29 120.09(18) n
C27 C28 H28 120.0 n
C29 C28 H28 120.0 n
C28 C29 C30 120.03(18) n
C28 C29 H29 120.0 n
C30 C29 H29 120.0 n
C29 C30 C25 121.12(17) n
C29 C30 H30 119.4 n
C25 C30 H30 119.4 n

loop_
_geom_bond_atom_site_label_1
_geom_bond_atom_site_label_2
_geom_bond_site_symmetry_2
_geom_bond_distance
_geom_bond_publ_flag
Ge1 C11 . 1.951(2) y
Ge1 C25 . 1.953(2) y
Ge1 C18 . 1.959(2) y
Ge1 C3 . 1.997(2) y
F1 C9 . 1.367(2) y
O1 C1 . 1.217(2) y
O2 C1 . 1.316(2) y
O2 H2 . 0.8400 n
C1 C2 . 1.511(2) n
C2 C3 . 1.527(2) n
C2 H2A . 0.9900 n
C2 H2B . 0.9900 n
C3 C4 . 1.509(2) n
C3 H3 . 1.0000 n
C4 C9 . 1.383(2) n
C4 C5 . 1.399(2) n
C5 C6 . 1.390(3) n
C5 H5 . 0.9500 n
C6 C7 . 1.375(3) n
C6 H6 . 0.9500 n
C7 C8 . 1.380(3) n
C7 H7 . 0.9500 n
C8 C9 . 1.379(2) n
C8 H8 . 0.9500 n
C11 C16 . 1.395(2) n
C11 C12 . 1.402(2) n
C12 C13 . 1.389(2) n
C12 H12 . 0.9500 n
C13 C14 . 1.379(3) n
C13 H13 . 0.9500 n
C14 C15 . 1.384(3) n
C14 H14 . 0.9500 n
C15 C16 . 1.388(2) n
C15 H15 . 0.9500 n
C16 H16 . 0.9500 n
C18 C19 . 1.398(2) n
C18 C23 . 1.398(2) n
C19 C20 . 1.392(2) n
C19 H19 . 0.9500 n
C20 C21 . 1.382(3) n
C20 H20 . 0.9500 n
C21 C22 . 1.384(3) n
C21 H21 . 0.9500 n
C22 C23 . 1.388(3) n
C22 H22 . 0.9500 n
C23 H23 . 0.9500 n
C25 C30 . 1.397(2) n
C25 C26 . 1.398(2) n
C26 C27 . 1.391(3) n
C26 H26 . 0.9500 n
C27 C28 . 1.380(3) n
C27 H27 . 0.9500 n
C28 C29 . 1.381(3) n
C28 H28 . 0.9500 n
C29 C30 . 1.389(3) n
C29 H29 . 0.9500 n
C30 H30 . 0.9500 n

loop_
_geom_hbond_atom_site_label_D
_geom_hbond_atom_site_label_H
_geom_hbond_atom_site_label_A
_geom_hbond_site_symmetry_A
_geom_hbond_distance_DH
_geom_hbond_distance_HA
_geom_hbond_distance_DA
_geom_hbond_angle_DHA
O2 H2 O1 3_756 0.84 1.83 2.6689(16) 178
C8 H8 O1 3_656 0.95 2.57 3.323(2) 137
C3 H3 F1 . 1.00 2.34 2.805(2) 108

loop_
_geom_torsion_atom_site_label_1
_geom_torsion_atom_site_label_2
_geom_torsion_atom_site_label_3
_geom_torsion_atom_site_label_4
_geom_torsion
_geom_torsion_publ_flag
O1 C1 C2 C3 -0.1(2) n
O2 C1 C2 C3 -178.73(14) n
C1 C2 C3 C4 -66.29(18) n
C1 C2 C3 Ge1 168.58(11) n
C11 Ge1 C3 C4 47.19(12) n
C25 Ge1 C3 C4 -73.68(12) n
C18 Ge1 C3 C4 165.96(10) n
C11 Ge1 C3 C2 174.66(11) n
C25 Ge1 C3 C2 53.79(13) n
C18 Ge1 C3 C2 -66.56(13) n
C2 C3 C4 C9 136.78(15) n
Ge1 C3 C4 C9 -96.80(15) n
C2 C3 C4 C5 -47.4(2) n
Ge1 C3 C4 C5 78.99(16) n
C9 C4 C5 C6 0.3(2) n
C3 C4 C5 C6 -175.71(16) n
C4 C5 C6 C7 -1.0(3) n
C5 C6 C7 C8 1.2(3) n
C6 C7 C8 C9 -0.5(3) n
C7 C8 C9 F1 178.72(16) n
C7 C8 C9 C4 -0.2(3) n
C5 C4 C9 F1 -178.60(14) n
C3 C4 C9 F1 -2.5(2) n
C5 C4 C9 C8 0.3(2) n
C3 C4 C9 C8 176.41(15) n
C25 Ge1 C11 C16 -124.11(14) n
C18 Ge1 C11 C16 -3.38(16) n
C3 Ge1 C11 C16 113.91(14) n
C25 Ge1 C11 C12 60.74(15) n
C18 Ge1 C11 C12 -178.53(13) n
C3 Ge1 C11 C12 -61.24(14) n
C16 C11 C12 C13 -2.4(2) n
Ge1 C11 C12 C13 172.91(14) n
C11 C12 C13 C14 2.0(3) n
C12 C13 C14 C15 -0.4(3) n
C13 C14 C15 C16 -0.8(3) n
C14 C15 C16 C11 0.4(3) n
C12 C11 C16 C15 1.2(3) n
Ge1 C11 C16 C15 -174.07(14) n
C11 Ge1 C18 C19 73.15(14) n
C25 Ge1 C18 C19 -165.16(13) n
C3 Ge1 C18 C19 -42.73(14) n
C11 Ge1 C18 C23 -104.30(14) n
C25 Ge1 C18 C23 17.39(15) n
C3 Ge1 C18 C23 139.82(13) n
C23 C18 C19 C20 1.3(2) n
Ge1 C18 C19 C20 -176.26(13) n
C18 C19 C20 C21 -0.5(3) n
C19 C20 C21 C22 -0.7(3) n
C20 C21 C22 C23 1.2(3) n
C21 C22 C23 C18 -0.4(3) n
C19 C18 C23 C22 -0.8(3) n
Ge1 C18 C23 C22 176.77(15) n
C11 Ge1 C25 C30 -179.87(13) n
C18 Ge1 C25 C30 58.41(15) n
C3 Ge1 C25 C30 -61.61(15) n
C11 Ge1 C25 C26 2.13(15) n
C18 Ge1 C25 C26 -119.59(14) n
C3 Ge1 C25 C26 120.39(13) n
C30 C25 C26 C27 1.2(3) n
Ge1 C25 C26 C27 179.28(14) n
C25 C26 C27 C28 -0.2(3) n
C26 C27 C28 C29 -0.7(3) n
C27 C28 C29 C30 0.6(3) n
C28 C29 C30 C25 0.5(3) n
C26 C25 C30 C29 -1.4(3) n
Ge1 C25 C30 C29 -179.48(13) n
